data_2239303
loop_
_publ_author_name
'Casta\~neda, Ra\'ul'
'Draguta, Sergiu'
'Yakovenko, Andrey'
'Fonari, Marina'
'Timofeeva, Tatiana'

_publ_section_title
;
 (\m~2~-2-Methoxyethanol-\k^3^<i>O</i>^1^:<i>O</i>^1^,<i>O</i>^3^)(2-methoxyethanol-\k<i>O</i>^1^)tris(\m~2~-3,4,5,6-tetrafluoro-<i>o</i>-phenylene-\k^2^<i>C</i>^1^:<i>C</i>^2^)trimercury(II)
;
_journal_coeditor_code CV5445
_journal_issue 5
_journal_name_full 'Acta Crystallographica Section E'
_journal_page_first m164
_journal_page_last m165
_journal_paper_doi 10.1107/S1600536814006898
_journal_volume 70
_journal_year 2014
_chemical_formula_iupac '[Hg3 (C6 F4)3 (C3 H8 O2)2]'
_chemical_formula_moiety 'C24 H16 F12 Hg3 O4'
_chemical_formula_sum 'C24 H16 F12 Hg3 O4'
_chemical_formula_weight 1198.14
_chemical_name_systematic
(\m~2~-2-Methoxyethanol-\k^3^<i>O</i>^1^:<i>O</i>^1^,<i>O</i>^3^)(2-methoxyethanol-\k<i>O</i>^1^)tris(\m~2~-3,4,5,6-tetrafluoro-<i>o</i>-phenylene-\k<i>C</i>)trimercury(II)
_space_group_IT_number 2
_symmetry_cell_setting triclinic
_symmetry_space_group_name_Hall '-P 1'
_symmetry_space_group_name_H-M 'P -1'
_atom_sites_solution_hydrogens geom
_atom_sites_solution_primary direct
_atom_sites_solution_secondary difmap
_audit_creation_method SHELXL-97
_cell_angle_alpha 113.450(5)
_cell_angle_beta 110.411(5)
_cell_angle_gamma 92.795(5)
_cell_formula_units_Z 2
_cell_length_a 10.170(4)
_cell_length_b 12.623(5)
_cell_length_c 12.962(5)
_cell_measurement_temperature 100(2)
_cell_volume 1396.3(10)
_computing_cell_refinement '<i>SAINT</i> (Bruker, 2001)'
_computing_data_collection '<i>APEX2</i> (Bruker, 2005)'
_computing_data_reduction '<i>SAINT</i> (Bruker, 2001)'
_computing_molecular_graphics '<i>SHELXTL</i> (Sheldrick, 2008)'
_computing_publication_material '<i>SHELXTL</i> (Sheldrick, 2008)'
_computing_structure_refinement '<i>SHELXTL</i> (Sheldrick, 2008)'
_computing_structure_solution '<i>SHELXTL</i> (Sheldrick, 2008)'
_diffrn_ambient_temperature 100(2)
_diffrn_measured_fraction_theta_full 0.972
_diffrn_measured_fraction_theta_max 0.972
_diffrn_measurement_device_type 'Bruker APEXII CCD'
_diffrn_measurement_method '\f and \w scans'
_diffrn_radiation_monochromator graphite
_diffrn_radiation_source 'fine-focus sealed tube'
_diffrn_radiation_type MoK\a
_diffrn_radiation_wavelength 0.71073
_diffrn_reflns_av_R_equivalents 0.0901
_diffrn_reflns_av_sigmaI/netI 0.1631
_diffrn_reflns_limit_h_max 14
_diffrn_reflns_limit_h_min -14
_diffrn_reflns_limit_k_max 18
_diffrn_reflns_limit_k_min -17
_diffrn_reflns_limit_l_max 18
_diffrn_reflns_limit_l_min -18
_diffrn_reflns_number 16463
_diffrn_reflns_theta_full 30.68
_diffrn_reflns_theta_max 30.68
_diffrn_reflns_theta_min 4.35
_exptl_absorpt_coefficient_mu 16.563
_exptl_absorpt_correction_T_max 0.9844
_exptl_absorpt_correction_T_min 0.9788
_exptl_absorpt_correction_type multi-scan
_exptl_absorpt_process_details '(<i>SADABS</i>; Sheldrick, 2003)'
_exptl_crystal_colour colourless
_exptl_crystal_density_diffrn 2.850
_exptl_crystal_density_method 'not measured'
_exptl_crystal_description prism
_exptl_crystal_F_000 1080
_exptl_crystal_size_max 0.30
_exptl_crystal_size_mid 0.25
_exptl_crystal_size_min 0.20
_refine_diff_density_max 3.698
_refine_diff_density_min -2.933
_refine_ls_extinction_method none
_refine_ls_goodness_of_fit_ref 0.906
_refine_ls_hydrogen_treatment constr
_refine_ls_matrix_type full
_refine_ls_number_parameters 386
_refine_ls_number_reflns 8430
_refine_ls_number_restraints 0
_refine_ls_restrained_S_all 0.906
_refine_ls_R_factor_all 0.1195
_refine_ls_R_factor_gt 0.0498
_refine_ls_shift/su_max 0.001
_refine_ls_shift/su_mean 0.000
_refine_ls_structure_factor_coef Fsqd
_refine_ls_weighting_details 'calc w=1/[\s^2^(Fo^2^)+(0.0194P)^2^] where P=(Fo^2^+2Fc^2^)/3'
_refine_ls_weighting_scheme calc
_refine_ls_wR_factor_gt 0.0811
_refine_ls_wR_factor_ref 0.1013
_reflns_number_gt 4880
_reflns_number_total 8430
_reflns_threshold_expression I>2sigma(I)
_cod_data_source_file cv5445sup1.cf
_cod_data_source_block I
_cod_original_cell_volume 1396.3(9)
_cod_database_code 2239303
_cod_database_fobs_code 2239303

loop_
_symmetry_equiv_pos_as_xyz
'x, y, z'
'-x, -y, -z'

loop_
_atom_site_type_symbol
_atom_site_label
_atom_site_fract_x
_atom_site_fract_y
_atom_site_fract_z
_atom_site_U_iso_or_equiv
_atom_site_adp_type
_atom_site_calc_flag
_atom_site_refinement_flags
_atom_site_occupancy
_atom_site_symmetry_multiplicity
Hg Hg1 0.34545(4) 1.01863(4) 0.29484(4) 0.01824(11) Uani d . 1 1
Hg Hg2 0.22471(4) 0.98504(4) 0.51393(4) 0.01800(11) Uani d . 1 1
Hg Hg3 0.41210(4) 0.77523(4) 0.36850(4) 0.01824(11) Uani d . 1 1
F F1 0.1682(7) 0.9075(6) 0.7026(6) 0.0307(16) Uani d . 1 1
F F2 0.2340(9) 0.7301(7) 0.7630(7) 0.048(2) Uani d . 1 1
F F3 0.3741(8) 0.5752(7) 0.6553(6) 0.0408(19) Uani d . 1 1
F F4 0.4452(7) 0.5942(6) 0.4792(6) 0.0303(16) Uani d . 1 1
F F5 0.5756(7) 0.6279(6) 0.2121(6) 0.0310(17) Uani d . 1 1
F F6 0.6681(7) 0.6575(6) 0.0508(6) 0.0323(17) Uani d . 1 1
F F7 0.6287(7) 0.8460(6) 0.0030(6) 0.0331(17) Uani d . 1 1
F F8 0.4924(7) 1.0048(6) 0.1120(6) 0.0316(17) Uani d . 1 1
F F9 0.2731(7) 1.2533(6) 0.2847(6) 0.0279(16) Uani d . 1 1
F F10 0.1551(7) 1.4209(6) 0.4062(6) 0.0328(17) Uani d . 1 1
F F11 0.0669(7) 1.3997(6) 0.5718(6) 0.0336(18) Uani d . 1 1
F F12 0.0954(6) 1.2102(6) 0.6197(6) 0.0274(16) Uani d . 1 1
O O1 0.1057(7) 0.9283(7) 0.0754(6) 0.0220(17) Uani d . 1 1
O O2 0.1230(7) 0.8390(7) 0.2563(7) 0.0221(17) Uani d . 1 1
H H2 0.1125 0.7678 0.2434 0.033 Uiso calc R 1 1
O O3 0.1619(8) 0.6097(7) 0.1593(7) 0.0262(18) Uani d . 1 1
H H3 0.1431 0.5953 0.0860 0.039 Uiso calc R 1 1
O O4 -0.1110(8) 0.4592(8) 0.0789(6) 0.0261(19) Uani d . 1 1
C C1 0.2690(11) 0.8440(10) 0.5548(9) 0.020(2) Uani d . 1 1
C C2 0.2353(11) 0.8292(11) 0.6427(10) 0.025(3) Uani d . 1 1
C C3 0.2689(14) 0.7414(11) 0.6758(10) 0.030(3) Uani d . 1 1
C C4 0.3408(14) 0.6609(11) 0.6203(11) 0.030(3) Uani d . 1 1
C C5 0.3735(12) 0.6747(11) 0.5329(11) 0.028(3) Uani d . 1 1
C C6 0.3446(11) 0.7621(10) 0.4967(9) 0.018(2) Uani d . 1 1
C C7 0.4814(11) 0.8017(10) 0.2454(9) 0.019(2) Uani d . 1 1
C C8 0.5518(11) 0.7228(11) 0.1895(11) 0.026(3) Uani d . 1 1
C C9 0.6030(11) 0.7385(10) 0.1068(10) 0.020(2) Uani d . 1 1
C C10 0.5808(12) 0.8336(11) 0.0835(10) 0.025(3) Uani d . 1 1
C C11 0.5103(11) 0.9119(10) 0.1372(11) 0.023(3) Uani d . 1 1
C C12 0.4586(10) 0.8986(9) 0.2192(10) 0.018(2) Uani d . 1 1
C C13 0.2464(10) 1.1399(9) 0.3867(9) 0.016(2) Uani d . 1 1
C C14 0.2302(11) 1.2401(10) 0.3691(9) 0.0193(17) Uani d . 1 1
C C15 0.1701(11) 1.3265(10) 0.4274(9) 0.0193(17) Uani d . 1 1
C C16 0.1251(12) 1.3143(11) 0.5125(10) 0.024(3) Uani d . 1 1
C C17 0.1416(11) 1.2187(11) 0.5344(9) 0.020(2) Uani d . 1 1
C C18 0.1981(12) 1.1268(11) 0.4728(10) 0.024(3) Uani d . 1 1
C C19 0.1318(14) 0.9019(13) -0.0342(11) 0.036(3) Uani d . 1 1
H H19A 0.0444 0.8993 -0.0996 0.055 Uiso calc R 1 1
H H19B 0.1587 0.8250 -0.0606 0.055 Uiso calc R 1 1
H H19C 0.2100 0.9634 -0.0165 0.055 Uiso calc R 1 1
C C20 0.0035(11) 0.8364(10) 0.0569(10) 0.024(3) Uani d . 1 1
H H20A 0.0308 0.7599 0.0220 0.028 Uiso calc R 1 1
H H20B -0.0917 0.8328 -0.0025 0.028 Uiso calc R 1 1
C C21 -0.0059(12) 0.8555(12) 0.1742(11) 0.030(3) Uani d . 1 1
H H21A -0.0190 0.9368 0.2149 0.036 Uiso calc R 1 1
H H21B -0.0907 0.7993 0.1573 0.036 Uiso calc R 1 1
C C22 0.1456(12) 0.4994(11) 0.1684(11) 0.029(3) Uani d . 1 1
H H22A 0.2294 0.5029 0.2386 0.034 Uiso calc R 1 1
H H22B 0.1416 0.4333 0.0926 0.034 Uiso calc R 1 1
C C23 0.0117(11) 0.4786(11) 0.1859(9) 0.024(3) Uani d . 1 1
H H23A 0.0071 0.4087 0.2025 0.029 Uiso calc R 1 1
H H23B 0.0120 0.5480 0.2576 0.029 Uiso calc R 1 1
C C24 -0.2418(12) 0.4380(13) 0.0905(12) 0.036(3) Uani d . 1 1
H H24A -0.3226 0.4258 0.0152 0.055 Uiso calc R 1 1
H H24B -0.2444 0.5063 0.1603 0.055 Uiso calc R 1 1
H H24C -0.2490 0.3673 0.1040 0.055 Uiso calc R 1 1

loop_
_atom_site_aniso_label
_atom_site_aniso_U_11
_atom_site_aniso_U_22
_atom_site_aniso_U_33
_atom_site_aniso_U_12
_atom_site_aniso_U_13
_atom_site_aniso_U_23
Hg1 0.0181(2) 0.0224(3) 0.0180(2) 0.00763(18) 0.00949(17) 0.0103(2)
Hg2 0.0193(2) 0.0209(3) 0.0173(2) 0.00739(18) 0.00843(17) 0.01047(19)
Hg3 0.0176(2) 0.0230(3) 0.0186(2) 0.00700(18) 0.00915(17) 0.0115(2)
F1 0.047(4) 0.031(4) 0.024(4) 0.019(4) 0.025(3) 0.012(3)
F2 0.087(6) 0.050(5) 0.037(5) 0.032(5) 0.043(4) 0.031(4)
F3 0.071(5) 0.041(5) 0.037(4) 0.029(4) 0.036(4) 0.029(4)
F4 0.034(4) 0.026(4) 0.035(4) 0.015(3) 0.017(3) 0.014(3)
F5 0.036(4) 0.028(4) 0.046(5) 0.017(3) 0.025(3) 0.024(4)
F6 0.039(4) 0.028(4) 0.053(5) 0.019(3) 0.037(4) 0.022(4)
F7 0.042(4) 0.043(5) 0.042(4) 0.022(4) 0.034(4) 0.030(4)
F8 0.042(4) 0.037(5) 0.036(4) 0.018(4) 0.026(3) 0.026(4)
F9 0.040(4) 0.026(4) 0.026(4) 0.013(3) 0.016(3) 0.016(3)
F10 0.052(4) 0.030(4) 0.032(4) 0.023(4) 0.023(3) 0.021(4)
F11 0.051(4) 0.039(5) 0.029(4) 0.029(4) 0.024(3) 0.023(4)
F12 0.034(4) 0.035(4) 0.025(4) 0.012(3) 0.020(3) 0.017(3)
O1 0.021(4) 0.023(5) 0.017(4) 0.004(3) 0.006(3) 0.005(4)
O2 0.019(4) 0.022(5) 0.023(4) 0.006(3) 0.007(3) 0.009(4)
O3 0.034(4) 0.028(5) 0.018(4) 0.004(4) 0.012(4) 0.011(4)
O4 0.023(4) 0.043(6) 0.016(4) 0.008(4) 0.010(3) 0.015(4)
C1 0.021(5) 0.016(6) 0.014(6) -0.001(5) 0.003(5) 0.002(5)
C2 0.021(6) 0.028(7) 0.025(6) 0.007(5) 0.008(5) 0.014(6)
C3 0.057(8) 0.023(7) 0.020(6) 0.016(6) 0.022(6) 0.013(6)
C4 0.054(8) 0.030(8) 0.032(7) 0.020(7) 0.030(6) 0.024(6)
C5 0.029(6) 0.037(8) 0.033(7) 0.019(6) 0.019(6) 0.023(7)
C6 0.022(5) 0.025(7) 0.014(5) 0.010(5) 0.015(5) 0.007(5)
C7 0.022(6) 0.023(7) 0.016(6) 0.006(5) 0.014(5) 0.006(5)
C8 0.021(6) 0.024(7) 0.030(7) 0.000(5) 0.011(5) 0.009(6)
C9 0.018(5) 0.026(7) 0.021(6) 0.010(5) 0.014(5) 0.007(5)
C10 0.026(6) 0.036(8) 0.022(6) 0.007(5) 0.019(5) 0.015(6)
C11 0.024(6) 0.018(7) 0.033(7) 0.004(5) 0.012(5) 0.016(6)
C12 0.010(5) 0.011(6) 0.025(6) 0.000(4) 0.007(4) 0.000(5)
C13 0.017(5) 0.009(6) 0.011(5) -0.002(4) 0.002(4) -0.001(4)
C14 0.028(4) 0.021(5) 0.014(4) 0.009(4) 0.009(3) 0.011(4)
C15 0.028(4) 0.021(5) 0.014(4) 0.009(4) 0.009(3) 0.011(4)
C16 0.029(6) 0.028(7) 0.018(6) 0.016(6) 0.013(5) 0.008(5)
C17 0.024(6) 0.025(7) 0.004(5) 0.005(5) 0.003(4) 0.001(5)
C18 0.033(6) 0.029(7) 0.023(6) 0.018(6) 0.014(5) 0.019(6)
C19 0.053(8) 0.049(9) 0.022(7) 0.026(7) 0.020(6) 0.023(7)
C20 0.020(6) 0.021(7) 0.020(6) 0.004(5) 0.003(5) 0.003(5)
C21 0.023(6) 0.048(9) 0.033(7) 0.013(6) 0.006(5) 0.034(7)
C22 0.033(6) 0.026(7) 0.025(7) 0.010(6) 0.012(5) 0.008(6)
C23 0.037(7) 0.020(7) 0.007(5) 0.000(5) 0.003(5) 0.004(5)
C24 0.030(7) 0.042(9) 0.043(8) 0.005(6) 0.016(6) 0.024(7)

loop_
_atom_type_symbol
_atom_type_description
_atom_type_scat_dispersion_real
_atom_type_scat_dispersion_imag
_atom_type_scat_source
C C 0.0033 0.0016 'International Tables Vol C Tables 4.2.6.8 and 6.1.1.4'
H H 0.0000 0.0000 'International Tables Vol C Tables 4.2.6.8 and 6.1.1.4'
Hg Hg -2.3894 9.2266 'International Tables Vol C Tables 4.2.6.8 and 6.1.1.4'
F F 0.0171 0.0103 'International Tables Vol C Tables 4.2.6.8 and 6.1.1.4'
O O 0.0106 0.0060 'International Tables Vol C Tables 4.2.6.8 and 6.1.1.4'

loop_
_geom_angle_atom_site_label_1
_geom_angle_atom_site_label_2
_geom_angle_atom_site_label_3
_geom_angle
C13 Hg1 C12 174.4(4)
C18 Hg2 C1 175.0(4)
C6 Hg3 C7 175.8(4)
C20 O1 C19 111.1(9)
C24 O4 C23 112.5(8)
C2 C1 C6 117.7(10)
C2 C1 Hg2 121.4(8)
C6 C1 Hg2 120.8(8)
C3 C2 F1 117.8(10)
C3 C2 C1 122.9(11)
F1 C2 C1 119.3(10)
C2 C3 F2 121.0(10)
C2 C3 C4 120.4(11)
F2 C3 C4 118.6(10)
F3 C4 C5 123.8(10)
F3 C4 C3 119.3(10)
C5 C4 C3 116.9(11)
C4 C5 C6 125.6(11)
C4 C5 F4 116.0(10)
C6 C5 F4 118.4(10)
C5 C6 C1 116.5(10)
C5 C6 Hg3 120.4(8)
C1 C6 Hg3 123.1(8)
C8 C7 C12 119.4(10)
C8 C7 Hg3 119.1(9)
C12 C7 Hg3 121.5(7)
F5 C8 C7 121.3(10)
F5 C8 C9 117.7(10)
C7 C8 C9 121.0(11)
F6 C9 C10 122.0(10)
F6 C9 C8 119.4(10)
C10 C9 C8 118.6(10)
C11 C10 F7 121.1(11)
C11 C10 C9 121.2(10)
F7 C10 C9 117.6(10)
F8 C11 C10 118.9(10)
F8 C11 C12 119.7(9)
C10 C11 C12 121.4(10)
C7 C12 C11 118.4(9)
C7 C12 Hg1 121.8(8)
C11 C12 Hg1 119.8(8)
C14 C13 C18 117.4(9)
C14 C13 Hg1 120.0(8)
C18 C13 Hg1 122.5(8)
C15 C14 F9 117.1(9)
C15 C14 C13 124.5(10)
F9 C14 C13 118.4(9)
F10 C15 C14 122.3(10)
F10 C15 C16 119.7(9)
C14 C15 C16 118.0(10)
C17 C16 F11 122.0(10)
C17 C16 C15 119.5(10)
F11 C16 C15 118.5(10)
C16 C17 F12 117.5(9)
C16 C17 C18 123.7(10)
F12 C17 C18 118.7(10)
C17 C18 C13 116.9(10)
C17 C18 Hg2 121.6(8)
C13 C18 Hg2 121.3(8)
O1 C20 C21 110.6(10)
O2 C21 C20 111.5(9)
O3 C22 C23 109.9(9)
O4 C23 C22 110.2(8)

loop_
_geom_bond_atom_site_label_1
_geom_bond_atom_site_label_2
_geom_bond_distance
Hg1 C13 2.076(10)
Hg1 C12 2.087(10)
Hg1 O1 2.765(7)
Hg1 O2 2.844(9)
Hg2 C18 2.065(11)
Hg2 C1 2.078(11)
Hg2 O2 2.850(8)
Hg3 C6 2.064(10)
Hg3 C7 2.083(10)
Hg3 O3 2.890(8)
F1 C2 1.366(12)
F2 C3 1.352(13)
F3 C4 1.345(13)
F4 C5 1.383(12)
F5 C8 1.355(13)
F6 C9 1.350(11)
F7 C10 1.353(11)
F8 C11 1.341(12)
F9 C14 1.373(11)
F10 C15 1.330(12)
F11 C16 1.350(12)
F12 C17 1.380(12)
O1 C20 1.404(13)
O1 C19 1.447(12)
O2 C21 1.457(12)
O3 C22 1.450(14)
O4 C24 1.415(13)
O4 C23 1.427(12)
C1 C2 1.374(15)
C1 C6 1.446(14)
C2 C3 1.357(15)
C3 C4 1.395(15)
C4 C5 1.356(15)
C5 C6 1.368(15)
C7 C8 1.374(14)
C7 C12 1.404(15)
C8 C9 1.418(15)
C9 C10 1.360(16)
C10 C11 1.358(15)
C11 C12 1.399(15)
C13 C14 1.379(14)
C13 C18 1.427(14)
C14 C15 1.366(14)
C15 C16 1.389(15)
C16 C17 1.351(16)
C17 C18 1.400(14)
C20 C21 1.480(15)
C22 C23 1.484(15)

loop_
_geom_hbond_atom_site_label_D
_geom_hbond_atom_site_label_H
_geom_hbond_atom_site_label_A
_geom_hbond_site_symmetry_A
_geom_hbond_distance_DH
_geom_hbond_distance_HA
_geom_hbond_distance_DA
_geom_hbond_angle_DHA
O2 H2 O3 . 0.84 2.04 2.771(11) 144.6
O3 H3 O4 2_565 0.84 1.86 2.694(10) 170.8
C21 H21B F6 1_455 0.99 2.52 3.480(14) 162.2
C23 H23A F10 1_545 0.99 2.48 3.109(12) 121.2
C23 H23B F11 2_576 0.99 2.47 3.301(12) 141.3
C24 H24B F5 1_455 0.98 2.54 3.339(14) 138.2
C24 H24C F2 2_566 0.98 2.46 3.352(15) 152.0
C19 H19B F2 1_554 0.98 2.53 3.207(13) 126.4
